data_2227902
loop_
_publ_author_name
'Zhao, Jiong-Peng'
'Liu, Fu-Chen'

_publ_section_title
;
 <i>catena</i>-Poly[[(pyrimidine-2-carboxylic
 acid)iron(II)]-\m-oxalato]
;
_journal_coeditor_code PV2297
_journal_issue 9
_journal_name_full 'Acta Crystallographica Section E'
_journal_page_first m1059
_journal_paper_doi 10.1107/S1600536810030023
_journal_volume 66
_journal_year 2010
_chemical_formula_iupac '[Fe (C2 O4) (C5 H4 N2 O4)]'
_chemical_formula_moiety 'C7 H4 Fe N2 O6'
_chemical_formula_sum 'C7 H4 Fe N2 O6'
_chemical_formula_weight 267.97
_space_group_IT_number 33
_symmetry_cell_setting orthorhombic
_symmetry_space_group_name_Hall 'P 2c -2n'
_symmetry_space_group_name_H-M 'P n a 21'
_atom_sites_solution_hydrogens geom
_atom_sites_solution_primary direct
_atom_sites_solution_secondary difmap
_cell_angle_alpha 90.00
_cell_angle_beta 90.00
_cell_angle_gamma 90.00
_cell_formula_units_Z 4
_cell_length_a 9.0524(18)
_cell_length_b 9.1578(18)
_cell_length_c 11.329(2)
_cell_measurement_reflns_used 8691
_cell_measurement_temperature 293(2)
_cell_measurement_theta_max 27.5
_cell_measurement_theta_min 3.2
_cell_volume 939.2(3)
_computing_cell_refinement 'PROCESS-AUTO (Rigaku, 1998)'
_computing_data_collection 'SCXmini Benchtop Crystallography System Software (Rigaku, 2006)'
_computing_data_reduction 'PROCESS-AUTO (Rigaku, 1998)'
_computing_molecular_graphics 'ORTEPIII (Burnett & Johnson, 1996) and PLATON (Spek, 2009)'
_computing_publication_material 'SHELXTL (Sheldrick, 2008)'
_computing_structure_refinement 'SHELXL97 (Sheldrick, 2008)'
_computing_structure_solution 'SHELXS97 (Sheldrick, 2008)'
_diffrn_ambient_temperature 293(2)
_diffrn_measured_fraction_theta_full 0.999
_diffrn_measured_fraction_theta_max 0.999
_diffrn_measurement_device_type 'Rigaku SCXmini'
_diffrn_measurement_method '\w scans'
_diffrn_radiation_monochromator graphite
_diffrn_radiation_source 'fine-focus sealed tube'
_diffrn_radiation_type MoK\a
_diffrn_radiation_wavelength 0.71073
_diffrn_reflns_av_R_equivalents 0.0743
_diffrn_reflns_av_sigmaI/netI 0.0506
_diffrn_reflns_limit_h_max 10
_diffrn_reflns_limit_h_min -10
_diffrn_reflns_limit_k_max 10
_diffrn_reflns_limit_k_min -10
_diffrn_reflns_limit_l_max 13
_diffrn_reflns_limit_l_min -13
_diffrn_reflns_number 7603
_diffrn_reflns_theta_full 25.01
_diffrn_reflns_theta_max 25.01
_diffrn_reflns_theta_min 3.16
_diffrn_standards_decay_% 0
_diffrn_standards_interval_count 0
_diffrn_standards_interval_time 0
_diffrn_standards_number 0
_exptl_absorpt_coefficient_mu 1.622
_exptl_absorpt_correction_T_max 1
_exptl_absorpt_correction_T_min 0.7798
_exptl_absorpt_correction_type multi-scan
_exptl_absorpt_process_details '(ABSCOR; Higashi, 1995)'
_exptl_crystal_colour red
_exptl_crystal_density_diffrn 1.895
_exptl_crystal_density_method 'not measured'
_exptl_crystal_description block
_exptl_crystal_F_000 536
_exptl_crystal_size_max 0.2
_exptl_crystal_size_mid 0.18
_exptl_crystal_size_min 0.16
_refine_diff_density_max 0.458
_refine_diff_density_min -0.303
_refine_ls_abs_structure_details 'Flack (1983), 783 Friedel pairs'
_refine_ls_abs_structure_Flack 0.05(3)
_refine_ls_extinction_method none
_refine_ls_goodness_of_fit_ref 1.109
_refine_ls_hydrogen_treatment constr
_refine_ls_matrix_type full
_refine_ls_number_parameters 145
_refine_ls_number_reflns 1658
_refine_ls_number_restraints 1
_refine_ls_restrained_S_all 1.108
_refine_ls_R_factor_all 0.0557
_refine_ls_R_factor_gt 0.0402
_refine_ls_shift/su_max 0.001
_refine_ls_shift/su_mean 0.000
_refine_ls_structure_factor_coef Fsqd
_refine_ls_weighting_details 'calc w=1/[\s^2^(Fo^2^)+(0.0339P)^2^+0.7762P] where P=(Fo^2^+2Fc^2^)/3'
_refine_ls_weighting_scheme calc
_refine_ls_wR_factor_gt 0.0799
_refine_ls_wR_factor_ref 0.0828
_reflns_number_gt 1503
_reflns_number_total 1658
_reflns_threshold_expression I>2sigma(I)
_cod_data_source_file pv2297.cif
_cod_data_source_block I
_cod_database_code 2227902
_cod_database_fobs_code 2227902

loop_
_symmetry_equiv_pos_as_xyz
'x, y, z'
'-x, -y, z+1/2'
'x+1/2, -y+1/2, z'
'-x+1/2, y+1/2, z+1/2'

loop_
_atom_site_type_symbol
_atom_site_label
_atom_site_fract_x
_atom_site_fract_y
_atom_site_fract_z
_atom_site_U_iso_or_equiv
_atom_site_adp_type
_atom_site_calc_flag
_atom_site_refinement_flags
_atom_site_occupancy
_atom_site_disorder_assembly
_atom_site_disorder_group
Fe Fe1 0.13566(6) -0.08170(6) 0.71653(7) 0.02969(18) Uani d . 1 . .
C C4 0.1749(5) 0.2409(5) 0.7015(4) 0.0263(10) Uani d . 1 . .
O O5 0.2520(4) 0.0586(3) 0.8376(3) 0.0397(9) Uani d . 1 . .
O O1 -0.0702(3) -0.0924(3) 0.8009(3) 0.0293(7) Uani d . 1 . .
N N1 0.0989(4) 0.1349(4) 0.6452(4) 0.0307(9) Uani d . 1 . .
O O6 0.3406(5) 0.2878(5) 0.8630(4) 0.0624(12) Uani d . 1 . .
H H6 0.3456 0.3746 0.8369 0.075 Uiso d R 1 . .
C C3 0.2601(5) 0.1886(5) 0.8074(4) 0.0325(11) Uani d . 1 . .
O O3 -0.2731(3) -0.2329(4) 0.8046(3) 0.0353(8) Uani d . 1 . .
O O2 0.0098(4) -0.2138(4) 0.5963(3) 0.0343(8) Uani d . 1 . .
C C7 0.0149(5) 0.1768(6) 0.5565(4) 0.0349(12) Uani d . 1 . .
H H7A -0.0405 0.1072 0.5163 0.042 Uiso calc R 1 . .
O O4 -0.1781(4) -0.3696(4) 0.6089(3) 0.0368(9) Uani d . 1 . .
C C5 0.0923(6) 0.4168(6) 0.5831(5) 0.0438(13) Uani d . 1 . .
H H5A 0.0916 0.5141 0.5597 0.053 Uiso calc R 1 . .
C C6 0.0066(6) 0.3211(6) 0.5216(5) 0.0408(13) Uani d . 1 . .
H H6A -0.0539 0.3511 0.4598 0.049 Uiso calc R 1 . .
N N2 0.1764(5) 0.3806(4) 0.6738(4) 0.0350(11) Uani d . 1 . .
C C2 -0.1034(5) -0.2649(5) 0.6452(4) 0.0263(11) Uani d . 1 . .
C C1 -0.1539(5) -0.1906(5) 0.7602(4) 0.0256(10) Uani d . 1 . .

loop_
_atom_site_aniso_label
_atom_site_aniso_U_11
_atom_site_aniso_U_22
_atom_site_aniso_U_33
_atom_site_aniso_U_12
_atom_site_aniso_U_13
_atom_site_aniso_U_23
Fe1 0.0248(3) 0.0246(3) 0.0396(4) -0.0008(3) 0.0015(4) 0.0021(4)
C4 0.028(2) 0.028(2) 0.023(3) 0.0011(17) 0.002(2) -0.002(2)
O5 0.053(2) 0.0245(19) 0.042(2) -0.0094(17) -0.0203(18) 0.0093(15)
O1 0.0252(17) 0.0282(17) 0.0344(19) 0.0003(15) 0.0030(15) -0.0040(15)
N1 0.030(2) 0.034(2) 0.029(2) 0.0011(18) 0.0004(18) 0.0003(18)
O6 0.076(3) 0.049(3) 0.062(3) -0.010(2) -0.010(2) 0.007(2)
C3 0.033(3) 0.035(3) 0.029(3) -0.007(2) -0.006(2) -0.001(2)
O3 0.0304(19) 0.0338(19) 0.042(2) -0.0084(16) 0.0102(17) -0.0078(17)
O2 0.0298(18) 0.0426(19) 0.0304(18) -0.0060(16) 0.0071(16) -0.0054(17)
C7 0.033(3) 0.042(3) 0.030(3) -0.002(2) -0.007(2) -0.003(2)
O4 0.0292(18) 0.041(2) 0.040(2) -0.0042(16) 0.0069(17) -0.0142(17)
C5 0.053(3) 0.033(3) 0.045(3) 0.010(3) -0.001(3) 0.008(3)
C6 0.043(3) 0.043(3) 0.037(3) 0.010(3) -0.008(3) 0.002(2)
N2 0.041(3) 0.024(2) 0.039(3) -0.0041(17) -0.0069(19) 0.0036(16)
C2 0.023(2) 0.030(3) 0.026(3) 0.007(2) -0.001(2) -0.001(2)
C1 0.021(2) 0.024(2) 0.032(2) 0.003(2) 0.0027(19) 0.0036(18)

loop_
_atom_type_symbol
_atom_type_description
_atom_type_scat_dispersion_real
_atom_type_scat_dispersion_imag
_atom_type_scat_source
C C 0.0033 0.0016 ' International Tables Vol C Tables 4.2.6.8 and 6.1.1.4'
H H 0.0000 0.0000 ' International Tables Vol C Tables 4.2.6.8 and 6.1.1.4'
N N 0.0061 0.0033 ' International Tables Vol C Tables 4.2.6.8 and 6.1.1.4'
O O 0.0106 0.0060 ' International Tables Vol C Tables 4.2.6.8 and 6.1.1.4'
Fe' Fe 0.3463 0.8444 ' International Tables Vol C Tables 4.2.6.8 and 6.1.1.4'

loop_
_geom_angle_atom_site_label_1
_geom_angle_atom_site_label_2
_geom_angle_atom_site_label_3
_geom_angle_site_symmetry_1
_geom_angle_site_symmetry_3
_geom_angle
_geom_angle_publ_flag
O1 Fe1 O4 . 3_545 162.87(14) ?
O1 Fe1 O3 . 3_545 95.38(13) ?
O4 Fe1 O3 3_545 3_545 78.16(13) ?
O1 Fe1 O2 . . 77.96(12) ?
O4 Fe1 O2 3_545 . 86.49(14) ?
O3 Fe1 O2 3_545 . 93.08(14) ?
O1 Fe1 O5 . . 99.90(14) ?
O4 Fe1 O5 3_545 . 95.90(15) ?
O3 Fe1 O5 3_545 . 89.29(13) ?
O2 Fe1 O5 . . 176.94(13) ?
O1 Fe1 N1 . . 94.37(14) ?
O4 Fe1 N1 3_545 . 95.72(14) ?
O3 Fe1 N1 3_545 . 163.96(15) ?
O2 Fe1 N1 . . 101.40(14) ?
O5 Fe1 N1 . . 76.50(14) ?
N2 C4 N1 . . 126.2(5) ?
N2 C4 C3 . . 119.6(4) ?
N1 C4 C3 . . 114.2(4) ?
C3 O5 Fe1 . . 115.2(3) ?
C1 O1 Fe1 . . 113.6(3) ?
C7 N1 C4 . . 116.5(4) ?
C7 N1 Fe1 . . 129.7(4) ?
C4 N1 Fe1 . . 113.8(3) ?
C3 O6 H6 . . 120.4 ?
O5 C3 O6 . . 124.0(4) ?
O5 C3 C4 . . 119.7(4) ?
O6 C3 C4 . . 116.3(4) ?
C1 O3 Fe1 . 3_445 113.1(3) ?
C2 O2 Fe1 . . 111.3(3) ?
N1 C7 C6 . . 121.9(5) ?
N1 C7 H7A . . 119.1 ?
C6 C7 H7A . . 119.1 ?
C2 O4 Fe1 . 3_445 113.7(3) ?
N2 C5 C6 . . 124.4(5) ?
N2 C5 H5A . . 117.8 ?
C6 C5 H5A . . 117.8 ?
C5 C6 C7 . . 115.9(5) ?
C5 C6 H6A . . 122.0 ?
C7 C6 H6A . . 122.0 ?
C4 N2 C5 . . 115.0(4) ?
O4 C2 O2 . . 125.8(5) ?
O4 C2 C1 . . 117.4(4) ?
O2 C2 C1 . . 116.8(4) ?
O3 C1 O1 . . 126.2(4) ?
O3 C1 C2 . . 117.3(4) ?
O1 C1 C2 . . 116.5(4) ?

loop_
_geom_bond_atom_site_label_1
_geom_bond_atom_site_label_2
_geom_bond_site_symmetry_2
_geom_bond_distance
_geom_bond_publ_flag
Fe1 O1 . 2.097(3) ?
Fe1 O4 3_545 2.128(3) ?
Fe1 O3 3_545 2.136(3) ?
Fe1 O2 . 2.148(3) ?
Fe1 O5 . 2.154(3) ?
Fe1 N1 . 2.168(4) ?
C4 N2 . 1.318(6) ?
C4 N1 . 1.350(6) ?
C4 C3 . 1.504(7) ?
O5 C3 . 1.240(6) ?
O1 C1 . 1.263(6) ?
N1 C7 . 1.317(6) ?
O6 C3 . 1.325(6) ?
O6 H6 . 0.8500 ?
O3 C1 . 1.252(5) ?
O3 Fe1 3_445 2.136(3) ?
O2 C2 . 1.255(6) ?
C7 C6 . 1.382(7) ?
C7 H7A . 0.9300 ?
O4 C2 . 1.243(6) ?
O4 Fe1 3_445 2.128(3) ?
C5 N2 . 1.321(7) ?
C5 C6 . 1.362(8) ?
C5 H5A . 0.9300 ?
C6 H6A . 0.9300 ?
C2 C1 . 1.540(6) ?

loop_
_geom_hbond_atom_site_label_D
_geom_hbond_atom_site_label_H
_geom_hbond_atom_site_label_A
_geom_hbond_site_symmetry_A
_geom_hbond_distance_DH
_geom_hbond_distance_HA
_geom_hbond_distance_DA
_geom_hbond_angle_DHA
C6 H6A O3 4_454 0.93 2.48 3.279(6) 145
O6 H6 O1 3 0.85 2.17 2.988(5) 161
O6 H6 N2 . 0.85 2.40 2.743(6) 105

loop_
_geom_torsion_atom_site_label_1
_geom_torsion_atom_site_label_2
_geom_torsion_atom_site_label_3
_geom_torsion_atom_site_label_4
_geom_torsion_site_symmetry_1
_geom_torsion_site_symmetry_2
_geom_torsion_site_symmetry_3
_geom_torsion_site_symmetry_4
_geom_torsion
_geom_torsion_publ_flag
O1 Fe1 O5 C3 . . . . -99.7(4) ?
O4 Fe1 O5 C3 3_545 . . . 86.9(4) ?
O3 Fe1 O5 C3 3_545 . . . 165.0(4) ?
N1 Fe1 O5 C3 . . . . -7.5(4) ?
O4 Fe1 O1 C1 3_545 . . . -10.5(6) ?
O3 Fe1 O1 C1 3_545 . . . -77.3(3) ?
O2 Fe1 O1 C1 . . . . 14.7(3) ?
O5 Fe1 O1 C1 . . . . -167.5(3) ?
N1 Fe1 O1 C1 . . . . 115.5(3) ?
N2 C4 N1 C7 . . . . -2.3(7) ?
C3 C4 N1 C7 . . . . 175.7(4) ?
N2 C4 N1 Fe1 . . . . 177.7(4) ?
C3 C4 N1 Fe1 . . . . -4.3(5) ?
O1 Fe1 N1 C7 . . . . -74.8(4) ?
O4 Fe1 N1 C7 3_545 . . . 91.3(4) ?
O3 Fe1 N1 C7 3_545 . . . 157.9(5) ?
O2 Fe1 N1 C7 . . . . 3.8(4) ?
O5 Fe1 N1 C7 . . . . -174.0(4) ?
O1 Fe1 N1 C4 . . . . 105.3(3) ?
O4 Fe1 N1 C4 3_545 . . . -88.6(3) ?
O3 Fe1 N1 C4 3_545 . . . -22.1(7) ?
O2 Fe1 N1 C4 . . . . -176.2(3) ?
O5 Fe1 N1 C4 . . . . 6.1(3) ?
Fe1 O5 C3 O6 . . . . -172.2(4) ?
Fe1 O5 C3 C4 . . . . 7.8(6) ?
N2 C4 C3 O5 . . . . 175.8(5) ?
N1 C4 C3 O5 . . . . -2.3(6) ?
N2 C4 C3 O6 . . . . -4.2(7) ?
N1 C4 C3 O6 . . . . 177.7(4) ?
O1 Fe1 O2 C2 . . . . -17.7(3) ?
O4 Fe1 O2 C2 3_545 . . . 155.1(3) ?
O3 Fe1 O2 C2 3_545 . . . 77.2(3) ?
N1 Fe1 O2 C2 . . . . -109.8(3) ?
C4 N1 C7 C6 . . . . 1.0(7) ?
Fe1 N1 C7 C6 . . . . -178.9(4) ?
N2 C5 C6 C7 . . . . -2.2(9) ?
N1 C7 C6 C5 . . . . 1.0(8) ?
N1 C4 N2 C5 . . . . 1.2(7) ?
C3 C4 N2 C5 . . . . -176.7(4) ?
C6 C5 N2 C4 . . . . 1.2(8) ?
Fe1 O4 C2 O2 3_445 . . . -178.8(4) ?
Fe1 O4 C2 C1 3_445 . . . 1.0(5) ?
Fe1 O2 C2 O4 . . . . -162.4(4) ?
Fe1 O2 C2 C1 . . . . 17.8(5) ?
Fe1 O3 C1 O1 3_445 . . . -173.3(4) ?
Fe1 O3 C1 C2 3_445 . . . 6.6(5) ?
Fe1 O1 C1 O3 . . . . 169.6(4) ?
Fe1 O1 C1 C2 . . . . -10.3(5) ?
O4 C2 C1 O3 . . . . -5.4(6) ?
O2 C2 C1 O3 . . . . 174.4(4) ?
O4 C2 C1 O1 . . . . 174.4(4) ?
O2 C2 C1 O1 . . . . -5.7(6) ?
